data_4028584
loop_
_publ_author_name
'Matthias D. Mertens'
'Markus Pietsch'
'Gregor Schnakenburg'
'Michael G\"utschow'

_publ_contact_author_address
;      Pharmaceutical Institute I
       Rheinische Friedrich-Wilhelms-University of Bonn
       An der Immenburg 4
       D-53121 Bonn
       Germany
;
_publ_contact_author_email guetschow@uni-bonn.de
_publ_contact_author_fax '049 228 73-2567'
_publ_contact_author_name 'G\"utschow, Michael'
_publ_contact_author_phone '049 228 73-2317'
_publ_section_title
;
 Regioselective Sulfonylation and N- to O-Sulfonyl Migration of
 Quinazolin-4(3H)-ones and Analogous Thienopyrimidin-4(3H)-ones
;
_journal_name_full 'Journal of Organic Chemistry'
_journal_page_first 8966
_journal_page_last 8979
_journal_paper_doi 10.1021/jo4010876
_journal_volume 78
_journal_year 2013
_chemical_formula_moiety 'C17 H13 N3 O3 S2'
_chemical_formula_sum 'C17 H13 N3 O3 S2'
_chemical_formula_weight 371.42
_chemical_name_systematic
; 
 ? 
;
_space_group_IT_number 33
_symmetry_cell_setting orthorhombic
_symmetry_space_group_name_Hall 'P 2c -2n'
_symmetry_space_group_name_H-M 'P n a 21'
_atom_sites_solution_hydrogens geom
_atom_sites_solution_primary direct
_atom_sites_solution_secondary difmap
_audit_creation_method SHELXL-97
_cell_angle_alpha 90.00
_cell_angle_beta 90.00
_cell_angle_gamma 90.00
_cell_formula_units_Z 4
_cell_length_a 12.1060(4)
_cell_length_b 26.2262(9)
_cell_length_c 5.02560(10)
_cell_measurement_reflns_used 2564
_cell_measurement_temperature 123(2)
_cell_measurement_theta_max 30.03
_cell_measurement_theta_min 1.00
_cell_volume 1595.60(8)
_diffrn_ambient_temperature 123(2)
_diffrn_detector_area_resol_mean 9
_diffrn_measured_fraction_theta_full 0.996
_diffrn_measured_fraction_theta_max 0.996
_diffrn_measurement_device '95mm CCD camera on \k-goniostat'
_diffrn_measurement_device_type 'Nonius KappaCCD'
_diffrn_measurement_method 'CCD rotation images, thin slices'
_diffrn_radiation_monochromator 'horizonally mounted graphite crystal'
_diffrn_radiation_type MoK\a
_diffrn_radiation_wavelength 0.71073
_diffrn_reflns_av_R_equivalents 0.0433
_diffrn_reflns_av_sigmaI/netI 0.0432
_diffrn_reflns_limit_h_max 15
_diffrn_reflns_limit_h_min -15
_diffrn_reflns_limit_k_max 25
_diffrn_reflns_limit_k_min -34
_diffrn_reflns_limit_l_max 6
_diffrn_reflns_limit_l_min -6
_diffrn_reflns_number 10249
_diffrn_reflns_theta_full 28.00
_diffrn_reflns_theta_max 28.00
_diffrn_reflns_theta_min 2.87
_exptl_absorpt_coefficient_mu 0.357
_exptl_absorpt_correction_T_max 0.99397
_exptl_absorpt_correction_T_min 0.88310
_exptl_absorpt_correction_type multi-scan
_exptl_absorpt_process_details
;
R.H. Blessing, Acta Cryst. (1995), A51, 33-38
;
_exptl_crystal_colour colourless
_exptl_crystal_density_diffrn 1.546
_exptl_crystal_description plate
_exptl_crystal_F_000 768
_exptl_crystal_size_max 0.6
_exptl_crystal_size_mid 0.159
_exptl_crystal_size_min 0.044
_refine_diff_density_max 0.244
_refine_diff_density_min -0.229
_refine_diff_density_rms 0.042
_refine_ls_abs_structure_details 'Flack H D (1983), Acta Cryst. A39, 876-881'
_refine_ls_abs_structure_Flack 0.05(5)
_refine_ls_extinction_method none
_refine_ls_goodness_of_fit_ref 1.034
_refine_ls_hydrogen_treatment constr
_refine_ls_matrix_type full
_refine_ls_number_parameters 226
_refine_ls_number_reflns 3756
_refine_ls_number_restraints 1
_refine_ls_restrained_S_all 1.033
_refine_ls_R_factor_all 0.0351
_refine_ls_R_factor_gt 0.0298
_refine_ls_shift/su_max 0.006
_refine_ls_shift/su_mean 0.000
_refine_ls_structure_factor_coef Fsqd
_refine_ls_weighting_details 'calc w=1/[\s^2^(Fo^2^)+(0.0356P)^2^+0.0000P] where P=(Fo^2^+2Fc^2^)/3'
_refine_ls_weighting_scheme calc
_refine_ls_wR_factor_gt 0.0709
_refine_ls_wR_factor_ref 0.0725
_reflns_number_gt 3400
_reflns_number_total 3756
_reflns_threshold_expression >2sigma(I)
_cod_data_source_file jo4010876_si_002_09.cif
_cod_data_source_block Greg796
_cod_database_code 4028584

loop_
_symmetry_equiv_pos_as_xyz
'x, y, z'
'-x, -y, z+1/2'
'-x+1/2, y+1/2, z+1/2'
'x+1/2, -y+1/2, z'

loop_
_atom_site_label
_atom_site_type_symbol
_atom_site_fract_x
_atom_site_fract_y
_atom_site_fract_z
_atom_site_U_iso_or_equiv
_atom_site_adp_type
_atom_site_occupancy
_atom_site_symmetry_multiplicity
_atom_site_calc_flag
_atom_site_refinement_flags
S1 S 2.44145(3) 2.176796(17) -0.19063(10) 0.02941(12) Uani 1 1 d .
S2 S 2.25693(4) 2.011358(15) 0.53467(10) 0.02334(10) Uani 1 1 d .
O1 O 2.12819(9) 2.07874(5) 0.1831(3) 0.0248(3) Uani 1 1 d .
O2 O 2.35105(11) 1.99813(5) 0.6929(3) 0.0299(3) Uani 1 1 d .
O3 O 2.15826(11) 2.02872(5) 0.6577(3) 0.0300(3) Uani 1 1 d .
N1 N 2.46559(11) 2.09958(6) 0.1616(3) 0.0279(4) Uani 1 1 d .
N2 N 2.30444(11) 2.05912(5) 0.3296(3) 0.0208(3) Uani 1 1 d .
N3 N 2.16223(13) 1.82463(6) -0.4597(4) 0.0351(4) Uani 1 1 d .
C1 C 2.39435(13) 2.12930(6) 0.0165(4) 0.0225(3) Uani 1 1 d .
C2 C 2.41833(14) 2.06602(6) 0.3109(4) 0.0257(4) Uani 1 1 d .
H2A H 2.4643 2.0445 0.4152 0.031 Uiso 1 1 calc R
C3 C 2.22664(14) 2.08744(6) 0.1710(4) 0.0197(3) Uani 1 1 d .
C4 C 2.28039(13) 2.12554(6) 0.0094(4) 0.0197(3) Uani 1 1 d .
C5 C 2.23054(13) 2.16114(6) -0.1710(4) 0.0200(3) Uani 1 1 d .
C6 C 2.10870(13) 2.16686(7) -0.2289(4) 0.0255(4) Uani 1 1 d .
H6A H 2.0719 2.1835 -0.0758 0.031 Uiso 1 1 calc R
H6B H 2.0753 2.1327 -0.2533 0.031 Uiso 1 1 calc R
C7 C 2.09036(15) 2.19858(7) -0.4779(4) 0.0303(4) Uani 1 1 d .
H7A H 2.0116 2.2086 -0.4880 0.036 Uiso 1 1 calc R
H7B H 2.1074 2.1776 -0.6365 0.036 Uiso 1 1 calc R
C8 C 2.16204(15) 2.24631(7) -0.4810(4) 0.0322(4) Uani 1 1 d .
H8A H 2.1460 2.2670 -0.3208 0.039 Uiso 1 1 calc R
H8B H 2.1435 2.2670 -0.6394 0.039 Uiso 1 1 calc R
C9 C 2.28505(14) 2.23318(7) -0.4866(4) 0.0279(4) Uani 1 1 d .
H9A H 2.3066 2.2221 -0.6677 0.034 Uiso 1 1 calc R
H9B H 2.3292 2.2637 -0.4396 0.034 Uiso 1 1 calc R
C10 C 2.30756(15) 2.19114(7) -0.2912(4) 0.0236(4) Uani 1 1 d .
C11 C 2.22840(13) 1.96210(6) 0.3055(4) 0.0208(3) Uani 1 1 d .
C12 C 2.31455(14) 1.92951(7) 0.2337(4) 0.0231(4) Uani 1 1 d .
H12A H 2.3847 1.9322 0.3171 0.028 Uiso 1 1 calc R
C13 C 2.29599(13) 1.89345(6) 0.0398(4) 0.0232(3) Uani 1 1 d .
H13A H 2.3535 1.8710 -0.0128 0.028 Uiso 1 1 calc R
C14 C 2.19168(15) 1.89018(7) -0.0793(4) 0.0224(4) Uani 1 1 d .
C15 C 2.10555(14) 1.92206(6) 0.0007(4) 0.0243(4) Uani 1 1 d .
H15A H 2.0346 1.9189 -0.0782 0.029 Uiso 1 1 calc R
C16 C 2.12404(14) 1.95832(7) 0.1954(4) 0.0239(4) Uani 1 1 d .
H16A H 2.0662 1.9802 0.2524 0.029 Uiso 1 1 calc R
C17 C 2.17445(15) 1.85365(7) -0.2909(4) 0.0262(4) Uani 1 1 d .

loop_
_atom_site_aniso_label
_atom_site_aniso_U_11
_atom_site_aniso_U_22
_atom_site_aniso_U_33
_atom_site_aniso_U_23
_atom_site_aniso_U_13
_atom_site_aniso_U_12
S1 0.0206(2) 0.0291(2) 0.0386(3) 0.0103(2) 0.0053(2) -0.00117(17)
S2 0.0330(2) 0.02087(19) 0.01619(19) 0.00203(18) 0.0024(2) -0.00005(18)
O1 0.0215(6) 0.0270(6) 0.0260(7) 0.0025(5) 0.0036(6) -0.0019(5)
O2 0.0406(7) 0.0282(7) 0.0209(6) 0.0044(6) -0.0060(6) 0.0002(6)
O3 0.0400(8) 0.0288(7) 0.0214(7) 0.0012(6) 0.0112(6) 0.0007(6)
N1 0.0209(7) 0.0291(8) 0.0338(9) 0.0055(7) -0.0002(7) 0.0020(6)
N2 0.0225(7) 0.0204(7) 0.0195(7) 0.0018(6) 0.0028(7) -0.0004(5)
N3 0.0436(9) 0.0296(9) 0.0321(9) -0.0014(8) -0.0037(9) -0.0032(7)
C1 0.0227(8) 0.0229(8) 0.0219(9) 0.0014(8) 0.0045(8) -0.0004(7)
C2 0.0235(8) 0.0267(8) 0.0269(9) 0.0033(8) -0.0020(9) 0.0036(7)
C3 0.0256(9) 0.0177(8) 0.0159(8) -0.0023(7) 0.0015(8) 0.0015(7)
C4 0.0216(8) 0.0181(7) 0.0195(9) -0.0010(7) 0.0038(8) 0.0007(6)
C5 0.0221(8) 0.0205(8) 0.0175(9) -0.0009(7) 0.0018(8) 0.0020(6)
C6 0.0233(8) 0.0293(9) 0.0238(10) 0.0016(7) -0.0012(8) -0.0007(7)
C7 0.0293(9) 0.0324(10) 0.0294(10) 0.0028(9) -0.0064(9) 0.0060(8)
C8 0.0369(10) 0.0257(9) 0.0339(11) 0.0062(9) 0.0008(10) 0.0064(8)
C9 0.0330(10) 0.0239(9) 0.0269(10) 0.0070(8) 0.0034(9) 0.0025(7)
C10 0.0240(9) 0.0222(8) 0.0246(9) 0.0001(7) 0.0041(8) 0.0014(7)
C11 0.0277(8) 0.0184(8) 0.0162(8) 0.0043(7) 0.0035(8) -0.0010(6)
C12 0.0226(9) 0.0235(9) 0.0233(10) 0.0027(7) -0.0011(7) -0.0004(7)
C13 0.0242(8) 0.0214(8) 0.0241(9) 0.0019(8) 0.0020(10) 0.0021(6)
C14 0.0274(9) 0.0207(8) 0.0190(8) 0.0042(7) -0.0005(8) -0.0038(7)
C15 0.0209(8) 0.0253(9) 0.0267(10) 0.0064(8) -0.0015(8) -0.0018(7)
C16 0.0232(8) 0.0235(9) 0.0248(9) 0.0045(8) 0.0045(8) 0.0024(7)
C17 0.0292(9) 0.0245(9) 0.0248(9) 0.0060(8) -0.0006(8) -0.0038(7)

loop_
_atom_type_symbol
_atom_type_description
_atom_type_scat_dispersion_real
_atom_type_scat_dispersion_imag
_atom_type_scat_source
C C 0.0033 0.0016 'International Tables Vol C Tables 4.2.6.8 and 6.1.1.4'
H H 0.0000 0.0000 'International Tables Vol C Tables 4.2.6.8 and 6.1.1.4'
N N 0.0061 0.0033 'International Tables Vol C Tables 4.2.6.8 and 6.1.1.4'
O O 0.0106 0.0060 'International Tables Vol C Tables 4.2.6.8 and 6.1.1.4'
S S 0.1246 0.1234 'International Tables Vol C Tables 4.2.6.8 and 6.1.1.4'

loop_
_geom_angle_atom_site_label_1
_geom_angle_atom_site_label_2
_geom_angle_atom_site_label_3
_geom_angle
C1 S1 C10 91.35(9)
O3 S2 O2 120.34(9)
O3 S2 N2 107.96(7)
O2 S2 N2 104.06(8)
O3 S2 C11 110.75(8)
O2 S2 C11 109.92(8)
N2 S2 C11 101.98(7)
C2 N1 C1 114.69(15)
C2 N2 C3 122.85(14)
C2 N2 S2 117.75(12)
C3 N2 S2 119.23(11)
N1 C1 C4 126.87(16)
N1 C1 S1 121.62(12)
C4 C1 S1 111.50(13)
N1 C2 N2 124.51(16)
N1 C2 H2A 117.7
N2 C2 H2A 117.7
O1 C3 N2 121.11(16)
O1 C3 C4 126.94(16)
N2 C3 C4 111.95(14)
C1 C4 C5 112.91(15)
C1 C4 C3 118.99(16)
C5 C4 C3 128.08(15)
C10 C5 C4 111.62(15)
C10 C5 C6 121.73(16)
C4 C5 C6 126.65(15)
C5 C6 C7 110.84(15)
C5 C6 H6A 109.5
C7 C6 H6A 109.5
C5 C6 H6B 109.5
C7 C6 H6B 109.5
H6A C6 H6B 108.1
C6 C7 C8 112.04(16)
C6 C7 H7A 109.2
C8 C7 H7A 109.2
C6 C7 H7B 109.2
C8 C7 H7B 109.2
H7A C7 H7B 107.9
C7 C8 C9 111.72(14)
C7 C8 H8A 109.3
C9 C8 H8A 109.3
C7 C8 H8B 109.3
C9 C8 H8B 109.3
H8A C8 H8B 107.9
C10 C9 C8 109.27(15)
C10 C9 H9A 109.8
C8 C9 H9A 109.8
C10 C9 H9B 109.8
C8 C9 H9B 109.8
H9A C9 H9B 108.3
C5 C10 C9 126.18(16)
C5 C10 S1 112.61(13)
C9 C10 S1 121.21(13)
C16 C11 C12 122.35(17)
C16 C11 S2 119.50(13)
C12 C11 S2 118.09(13)
C13 C12 C11 118.81(17)
C13 C12 H12A 120.6
C11 C12 H12A 120.6
C12 C13 C14 119.47(16)
C12 C13 H13A 120.3
C14 C13 H13A 120.3
C15 C14 C13 120.94(17)
C15 C14 C17 120.05(17)
C13 C14 C17 119.00(16)
C16 C15 C14 119.66(16)
C16 C15 H15A 120.2
C14 C15 H15A 120.2
C15 C16 C11 118.72(16)
C15 C16 H16A 120.6
C11 C16 H16A 120.6
N3 C17 C14 179.1(2)

loop_
_geom_bond_atom_site_label_1
_geom_bond_atom_site_label_2
_geom_bond_distance
S1 C1 1.7207(17)
S1 C10 1.7390(19)
S2 O3 1.4200(14)
S2 O2 1.4321(14)
S2 N2 1.7210(14)
S2 C11 1.7647(18)
O1 C3 1.215(2)
N1 C2 1.290(2)
N1 C1 1.372(2)
N2 C2 1.394(2)
N2 C3 1.440(2)
N3 C17 1.149(3)
C1 C4 1.384(2)
C2 H2A 0.9500
C3 C4 1.442(2)
C4 C5 1.435(2)
C5 C10 1.361(2)
C5 C6 1.511(2)
C6 C7 1.519(3)
C6 H6A 0.9900
C6 H6B 0.9900
C7 C8 1.523(3)
C7 H7A 0.9900
C7 H7B 0.9900
C8 C9 1.529(2)
C8 H8A 0.9900
C8 H8B 0.9900
C9 C10 1.501(2)
C9 H9A 0.9900
C9 H9B 0.9900
C11 C16 1.383(2)
C11 C12 1.396(2)
C12 C13 1.376(3)
C12 H12A 0.9500
C13 C14 1.400(2)
C13 H13A 0.9500
C14 C15 1.396(2)
C14 C17 1.447(3)
C15 C16 1.383(3)
C15 H15A 0.9500
C16 H16A 0.9500

loop_
_geom_torsion_atom_site_label_1
_geom_torsion_atom_site_label_2
_geom_torsion_atom_site_label_3
_geom_torsion_atom_site_label_4
_geom_torsion
O3 S2 N2 C2 143.46(13)
O2 S2 N2 C2 14.51(15)
C11 S2 N2 C2 -99.83(14)
O3 S2 N2 C3 -41.16(14)
O2 S2 N2 C3 -170.11(12)
C11 S2 N2 C3 75.55(13)
C2 N1 C1 C4 -2.2(3)
C2 N1 C1 S1 179.06(14)
C10 S1 C1 N1 178.09(16)
C10 S1 C1 C4 -0.80(15)
C1 N1 C2 N2 0.0(3)
C3 N2 C2 N1 3.4(3)
S2 N2 C2 N1 178.63(15)
C2 N2 C3 O1 176.42(16)
S2 N2 C3 O1 1.3(2)
C2 N2 C3 C4 -4.3(2)
S2 N2 C3 C4 -179.43(11)
N1 C1 C4 C5 -177.67(17)
S1 C1 C4 C5 1.1(2)
N1 C1 C4 C3 1.0(3)
S1 C1 C4 C3 179.79(13)
O1 C3 C4 C1 -178.56(18)
N2 C3 C4 C1 2.2(2)
O1 C3 C4 C5 -0.1(3)
N2 C3 C4 C5 -179.38(16)
C1 C4 C5 C10 -1.0(2)
C3 C4 C5 C10 -179.47(17)
C1 C4 C5 C6 179.31(17)
C3 C4 C5 C6 0.8(3)
C10 C5 C6 C7 14.7(2)
C4 C5 C6 C7 -165.62(17)
C5 C6 C7 C8 -45.6(2)
C6 C7 C8 C9 63.1(2)
C7 C8 C9 C10 -44.2(2)
C4 C5 C10 C9 -178.61(17)
C6 C5 C10 C9 1.1(3)
C4 C5 C10 S1 0.4(2)
C6 C5 C10 S1 -179.91(14)
C8 C9 C10 C5 13.8(3)
C8 C9 C10 S1 -165.12(14)
C1 S1 C10 C5 0.24(15)
C1 S1 C10 C9 179.27(16)
O3 S2 C11 C16 23.63(16)
O2 S2 C11 C16 159.01(13)
N2 S2 C11 C16 -91.05(14)
O3 S2 C11 C12 -159.08(14)
O2 S2 C11 C12 -23.70(16)
N2 S2 C11 C12 86.24(15)
C16 C11 C12 C13 2.3(3)
S2 C11 C12 C13 -174.95(13)
C11 C12 C13 C14 -0.3(3)
C12 C13 C14 C15 -1.7(3)
C12 C13 C14 C17 177.33(16)
C13 C14 C15 C16 1.7(3)
C17 C14 C15 C16 -177.29(16)
C14 C15 C16 C11 0.2(3)
C12 C11 C16 C15 -2.2(3)
S2 C11 C16 C15 174.94(13)
C15 C14 C17 N3 156(94)
C13 C14 C17 N3 -23(12)
